data_4132231
loop_
_publ_author_name
'Zhang, Linmeng'
'Zhang, Xiaocui'
'Yao, Zhuojun'
'Jiang, Shichao'
'Deng, Jiajie'
'Li, Bo'
'Yu, Zhipeng'

_publ_section_title
;
 Discovery of Fluorogenic Diarylsydnone-Alkene Photoligation: Conversion
 of ortho-Dual-Twisted Diarylsydnones into Planar Pyrazolines.
;
_journal_issue 24
_journal_name_full 'Journal of the American Chemical Society'
_journal_page_first 7390
_journal_page_last 7394
_journal_paper_doi 10.1021/jacs.8b02493
_journal_volume 140
_journal_year 2018
_chemical_formula_moiety 'C20 H19 F3 N2 O3'
_chemical_formula_sum 'C20 H19 F3 N2 O3'
_chemical_formula_weight 392.37
_space_group_crystal_system monoclinic
_space_group_IT_number 15
_space_group_name_Hall '-C 2yc'
_space_group_name_H-M_alt 'C 1 2/c 1'
_atom_sites_solution_hydrogens geom
_atom_sites_solution_primary direct
_audit_creation_date 2017-06-08
_audit_creation_method
;
Olex2 1.2
(compiled 2016.02.19 svn.r3266 for OlexSys, GUI svn.r5155)
;
_cell_angle_alpha 90
_cell_angle_beta 96.5187(16)
_cell_angle_gamma 90
_cell_formula_units_Z 8
_cell_length_a 11.47072(18)
_cell_length_b 9.95859(17)
_cell_length_c 33.1143(6)
_cell_measurement_reflns_used 4514
_cell_measurement_temperature 200
_cell_measurement_theta_max 72.4210
_cell_measurement_theta_min 5.3460
_cell_volume 3758.26(11)
_computing_cell_refinement
;
CrysAlisPro, Agilent Technologies,
Version 1.171.37.35 (release 13-08-2014 CrysAlis171 .NET)
(compiled Aug 13 2014,18:06:01)
;
_computing_data_collection
;
CrysAlisPro, Agilent Technologies,
Version 1.171.37.35 (release 13-08-2014 CrysAlis171 .NET)
(compiled Aug 13 2014,18:06:01)
;
_computing_data_reduction
;
CrysAlisPro, Agilent Technologies,
Version 1.171.37.35 (release 13-08-2014 CrysAlis171 .NET)
(compiled Aug 13 2014,18:06:01)
;
_computing_molecular_graphics 'Olex2 (Dolomanov et al., 2009)'
_computing_publication_material 'Olex2 (Dolomanov et al., 2009)'
_computing_structure_refinement 'ShelXL (Sheldrick, 2015)'
_computing_structure_solution 'ShelXT (Sheldrick, 2015)'
_diffrn_ambient_environment air
_diffrn_ambient_temperature 200
_diffrn_detector 'CCD plate'
_diffrn_detector_area_resol_mean 15.9595
_diffrn_detector_type EosS2
_diffrn_measured_fraction_theta_full 0.999
_diffrn_measured_fraction_theta_max 0.977
_diffrn_measurement_details
;
#__ type_ start__ end____ width___ exp.time_
  1 omega    1.00   75.00   1.0000    1.6800
omega____ theta____ kappa____ phi______ frames
    -       36.2921  -99.0000   60.0000 74

#__ type_ start__ end____ width___ exp.time_
  2 omega   23.00   90.00   1.0000    1.6800
omega____ theta____ kappa____ phi______ frames
    -       36.2921 -125.0000  -60.0000 67

#__ type_ start__ end____ width___ exp.time_
  3 omega  -31.00   53.00   1.0000    1.6800
omega____ theta____ kappa____ phi______ frames
    -       36.2921  -57.0000  -60.0000 84

#__ type_ start__ end____ width___ exp.time_
  4 omega  -33.00   55.00   1.0000    1.6800
omega____ theta____ kappa____ phi______ frames
    -       36.2921  -38.0000  150.0000 88

#__ type_ start__ end____ width___ exp.time_
  5 omega    1.00   75.00   1.0000    1.6800
omega____ theta____ kappa____ phi______ frames
    -       36.2921  -99.0000  150.0000 74

#__ type_ start__ end____ width___ exp.time_
  6 omega  -33.00   55.00   1.0000    1.6800
omega____ theta____ kappa____ phi______ frames
    -       36.2921  -38.0000    0.0000 88

#__ type_ start__ end____ width___ exp.time_
  7 omega  100.00  178.00   1.0000    6.7300
omega____ theta____ kappa____ phi______ frames
    -      108.0000  111.0000  -30.0000 78

#__ type_ start__ end____ width___ exp.time_
  8 omega   40.00   98.00   1.0000    6.7300
omega____ theta____ kappa____ phi______ frames
    -      108.0000  -45.0000   30.0000 58

#__ type_ start__ end____ width___ exp.time_
  9 omega   87.00  178.00   1.0000    6.7300
omega____ theta____ kappa____ phi______ frames
    -      108.0000   30.0000  -60.0000 91

#__ type_ start__ end____ width___ exp.time_
 10 omega   39.00  109.00   1.0000    6.7300
omega____ theta____ kappa____ phi______ frames
    -      108.0000  -94.0000 -151.0000 70

#__ type_ start__ end____ width___ exp.time_
 11 omega  100.00  178.00   1.0000    6.7300
omega____ theta____ kappa____ phi______ frames
    -      108.0000  111.0000  120.0000 78

#__ type_ start__ end____ width___ exp.time_
 12 omega   87.00  178.00   1.0000    6.7300
omega____ theta____ kappa____ phi______ frames
    -      108.0000   30.0000   60.0000 91

#__ type_ start__ end____ width___ exp.time_
 13 omega   41.00  126.00   1.0000    6.7300
omega____ theta____ kappa____ phi______ frames
    -      108.0000  -61.0000 -150.0000 85

#__ type_ start__ end____ width___ exp.time_
 14 omega   38.00   91.00   1.0000    6.7300
omega____ theta____ kappa____ phi______ frames
    -      108.0000  -30.0000  150.0000 53

#__ type_ start__ end____ width___ exp.time_
 15 omega   20.00  104.00   1.0000    1.6800
omega____ theta____ kappa____ phi______ frames
    -       36.2921   57.0000  -60.0000 84

#__ type_ start__ end____ width___ exp.time_
 16 omega   10.00   89.00   1.0000    1.6800
omega____ theta____ kappa____ phi______ frames
    -       36.2921   77.0000 -180.0000 79

#__ type_ start__ end____ width___ exp.time_
 17 omega   20.00  104.00   1.0000    1.6800
omega____ theta____ kappa____ phi______ frames
    -       36.2921   57.0000   90.0000 84
;
_diffrn_measurement_device 'four-circle diffractometer'
_diffrn_measurement_device_type 'New Gemini, Dual, Cu at zero, EosS2'
_diffrn_measurement_method '\w scans'
_diffrn_orient_matrix_UB_11 -0.0217392000
_diffrn_orient_matrix_UB_12 0.0163080000
_diffrn_orient_matrix_UB_13 -0.0465134000
_diffrn_orient_matrix_UB_21 -0.0470759000
_diffrn_orient_matrix_UB_22 0.1429904000
_diffrn_orient_matrix_UB_23 0.0054431000
_diffrn_orient_matrix_UB_31 0.1247979000
_diffrn_orient_matrix_UB_32 0.0567839000
_diffrn_orient_matrix_UB_33 -0.0003033000
_diffrn_radiation_monochromator graphite
_diffrn_radiation_probe x-ray
_diffrn_radiation_type CuK\a
_diffrn_radiation_wavelength 1.54184
_diffrn_reflns_av_R_equivalents 0.0302
_diffrn_reflns_av_unetI/netI 0.0243
_diffrn_reflns_Laue_measured_fraction_full 0.999
_diffrn_reflns_Laue_measured_fraction_max 0.977
_diffrn_reflns_limit_h_max 14
_diffrn_reflns_limit_h_min -11
_diffrn_reflns_limit_k_max 12
_diffrn_reflns_limit_k_min -11
_diffrn_reflns_limit_l_max 39
_diffrn_reflns_limit_l_min -40
_diffrn_reflns_number 10669
_diffrn_reflns_point_group_measured_fraction_full 0.999
_diffrn_reflns_point_group_measured_fraction_max 0.977
_diffrn_reflns_theta_full 67.684
_diffrn_reflns_theta_max 72.628
_diffrn_reflns_theta_min 5.901
_diffrn_source 'Enhance (Cu) X-ray Source'
_exptl_absorpt_coefficient_mu 0.971
_exptl_absorpt_correction_T_max 1.00000
_exptl_absorpt_correction_T_min 0.67421
_exptl_absorpt_correction_type multi-scan
_exptl_absorpt_process_details
;
CrysAlisPro, Agilent Technologies,
Version 1.171.37.35 (release 13-08-2014 CrysAlis171 .NET)
(compiled Aug 13 2014,18:06:01)
Empirical absorption correction using spherical harmonics,
 implemented in SCALE3 ABSPACK scaling algorithm.
;
_exptl_crystal_colour 'dull yellowish yellow'
_exptl_crystal_colour_lustre dull
_exptl_crystal_colour_modifier yellowish
_exptl_crystal_colour_primary yellow
_exptl_crystal_density_diffrn 1.387
_exptl_crystal_description block
_exptl_crystal_F_000 1632
_exptl_crystal_size_max 0.4
_exptl_crystal_size_mid 0.4
_exptl_crystal_size_min 0.2
_refine_diff_density_max 0.858
_refine_diff_density_min -0.487
_refine_diff_density_rms 0.062
_refine_ls_extinction_method none
_refine_ls_goodness_of_fit_ref 1.046
_refine_ls_hydrogen_treatment constr
_refine_ls_matrix_type full
_refine_ls_number_parameters 256
_refine_ls_number_reflns 3660
_refine_ls_number_restraints 0
_refine_ls_restrained_S_all 1.046
_refine_ls_R_factor_all 0.0751
_refine_ls_R_factor_gt 0.0699
_refine_ls_shift/su_max 0.000
_refine_ls_shift/su_mean 0.000
_refine_ls_structure_factor_coef Fsqd
_refine_ls_weighting_details 'w=1/[\s^2^(Fo^2^)+(0.1050P)^2^+7.1057P] where P=(Fo^2^+2Fc^2^)/3'
_refine_ls_weighting_scheme calc
_refine_ls_wR_factor_gt 0.1920
_refine_ls_wR_factor_ref 0.1972
_reflns_Friedel_coverage 0.000
_reflns_number_gt 3278
_reflns_number_total 3660
_reflns_threshold_expression 'I > 2\s(I)'
_cod_data_source_file ja8b02493_si_005.cif
_cod_data_source_block yzp-zlm-d-47-200k
_cod_original_cell_volume 3758.27(11)
_cod_database_code 4132231
_shelx_space_group_comment
;
The symmetry employed for this shelxl refinement is uniquely defined
by the following loop, which should always be used as a source of
symmetry information in preference to the above space-group names.
They are only intended as comments.
;
_reflns_odcompleteness_completeness 99.89
_reflns_odcompleteness_iscentric 1
_reflns_odcompleteness_theta 66.97
_olex2_refinement_description
;
1. Fixed Uiso
 At 1.2 times of:
  All C(H) groups, All C(H,H) groups
 At 1.5 times of:
  All C(H,H,H) groups
2.a Secondary CH2 refined with riding coordinates:
 C00G(H00D,H00E)
2.b Aromatic/amide H refined with riding coordinates:
 C00A(H00A), C00B(H00B), C00C(H00C), C00F(H00F), C00H(H00H), C00J(H00K),
 C00L(H00L), C00M(H00M)
2.c Idealised Me refined as rotating group:
 C00I(H00G,H00I,H00J), C00P(H00N,H00O,H00P), C00Q(H00Q,H00R,H00S)
;
_shelx_shelxl_version_number 2014/7
_olex2_date_sample_data_collection 2017-06-07
_olex2_submission_special_instructions 'No special instructions were received'

loop_
_space_group_symop_operation_xyz
'x, y, z'
'-x, y, -z+1/2'
'x+1/2, y+1/2, z'
'-x+1/2, y+1/2, -z+1/2'
'-x, -y, -z'
'x, -y, z-1/2'
'-x+1/2, -y+1/2, -z'
'x+1/2, -y+1/2, z-1/2'

loop_
_atom_site_label
_atom_site_type_symbol
_atom_site_fract_x
_atom_site_fract_y
_atom_site_fract_z
_atom_site_U_iso_or_equiv
_atom_site_adp_type
_atom_site_occupancy
_atom_site_site_symmetry_order
_atom_site_calc_flag
_atom_site_refinement_flags_posn
O001 O 0.74832(14) 0.38690(18) 0.56907(5) 0.0377(4) Uani 1 1 d .
O002 O 0.66388(16) 0.3813(2) 0.50491(5) 0.0439(5) Uani 1 1 d .
O003 O 0.71549(18) -0.26983(18) 0.60204(6) 0.0475(5) Uani 1 1 d .
N004 N 0.52012(17) 0.3213(2) 0.62915(6) 0.0318(4) Uani 1 1 d .
N005 N 0.56494(18) 0.2624(2) 0.59676(6) 0.0348(5) Uani 1 1 d .
C006 C 0.6584(2) 0.3704(2) 0.54069(7) 0.0309(5) Uani 1 1 d .
C007 C 0.4344(2) 0.5304(2) 0.64774(7) 0.0323(5) Uani 1 1 d .
C008 C 0.59926(19) 0.1283(2) 0.59873(7) 0.0297(5) Uani 1 1 d .
C009 C 0.4846(2) 0.4403(2) 0.61936(7) 0.0308(5) Uani 1 1 d .
C00A C 0.6432(2) 0.0668(2) 0.56567(7) 0.0328(5) Uani 1 1 d .
H00A H 0.6484 0.1166 0.5415 0.039 Uiso 1 1 calc R
C00B C 0.5946(2) 0.0529(2) 0.63396(7) 0.0342(5) Uani 1 1 d .
H00B H 0.5647 0.0925 0.6567 0.041 Uiso 1 1 calc R
C00C C 0.6794(2) -0.0658(2) 0.56772(7) 0.0345(5) Uani 1 1 d .
H00C H 0.7067 -0.1068 0.5447 0.041 Uiso 1 1 calc R
C00D C 0.5444(2) 0.3440(2) 0.55921(7) 0.0316(5) Uani 1 1 d .
C00E C 0.6761(2) -0.1396(2) 0.60319(8) 0.0349(5) Uani 1 1 d .
C00F C 0.6330(2) -0.0793(2) 0.63625(8) 0.0369(5) Uani 1 1 d .
H00F H 0.6298 -0.1288 0.6606 0.044 Uiso 1 1 calc R
C00G C 0.5031(2) 0.4787(2) 0.57647(7) 0.0345(5) Uani 1 1 d .
H00D H 0.5638 0.5492 0.5761 0.041 Uiso 1 1 calc R
H00E H 0.4293 0.5104 0.5610 0.041 Uiso 1 1 calc R
C00H C 0.4247(2) 0.4926(3) 0.68777(8) 0.0384(6) Uani 1 1 d .
H00H H 0.4509 0.4063 0.6971 0.046 Uiso 1 1 calc R
C00I C 0.4505(2) 0.2841(3) 0.52832(8) 0.0374(5) Uani 1 1 d .
H00G H 0.4799 0.2009 0.5173 0.056 Uiso 1 1 calc GR
H00I H 0.4308 0.3483 0.5062 0.056 Uiso 1 1 calc GR
H00J H 0.3802 0.2645 0.5416 0.056 Uiso 1 1 calc GR
C00J C 0.3954(2) 0.6565(3) 0.63477(8) 0.0385(6) Uani 1 1 d .
H00K H 0.4012 0.6832 0.6075 0.046 Uiso 1 1 calc R
F00K F 0.2626(4) 0.9163(3) 0.71428(9) 0.1579(19) Uani 1 1 d .
C00L C 0.3773(2) 0.5796(3) 0.71385(8) 0.0427(6) Uani 1 1 d .
H00L H 0.3710 0.5533 0.7411 0.051 Uiso 1 1 calc R
C00M C 0.3479(2) 0.7441(3) 0.66091(8) 0.0432(6) Uani 1 1 d .
H00M H 0.3217 0.8304 0.6517 0.052 Uiso 1 1 calc R
C00N C 0.3389(2) 0.7058(3) 0.70037(8) 0.0431(6) Uani 1 1 d .
F00O F 0.3456(4) 0.8105(5) 0.76293(9) 0.172(2) Uani 1 1 d .
C00P C 0.8587(2) 0.4204(3) 0.55440(9) 0.0481(7) Uani 1 1 d .
H00N H 0.8482 0.4994 0.5367 0.072 Uiso 1 1 calc GR
H00O H 0.8854 0.3445 0.5390 0.072 Uiso 1 1 calc GR
H00P H 0.9173 0.4402 0.5775 0.072 Uiso 1 1 calc GR
C00Q C 0.7445(3) -0.3349(3) 0.64014(9) 0.0500(7) Uani 1 1 d .
H00Q H 0.7808 -0.4220 0.6358 0.075 Uiso 1 1 calc GR
H00R H 0.6730 -0.3485 0.6533 0.075 Uiso 1 1 calc GR
H00S H 0.7995 -0.2789 0.6576 0.075 Uiso 1 1 calc GR
F00R F 0.1850(4) 0.7582(4) 0.73799(14) 0.1636(19) Uani 1 1 d .
C00S C 0.2867(4) 0.7993(4) 0.72873(10) 0.0642(9) Uani 1 1 d .

loop_
_atom_site_aniso_label
_atom_site_aniso_U_11
_atom_site_aniso_U_22
_atom_site_aniso_U_33
_atom_site_aniso_U_23
_atom_site_aniso_U_13
_atom_site_aniso_U_12
O001 0.0355(9) 0.0442(10) 0.0335(9) -0.0011(7) 0.0050(7) -0.0043(7)
O002 0.0438(10) 0.0588(12) 0.0299(9) 0.0077(8) 0.0084(7) 0.0016(9)
O003 0.0613(12) 0.0295(9) 0.0510(11) 0.0007(8) 0.0034(9) 0.0105(8)
N004 0.0341(10) 0.0306(10) 0.0320(10) 0.0000(8) 0.0097(8) 0.0021(8)
N005 0.0434(11) 0.0308(10) 0.0325(10) 0.0043(8) 0.0144(8) 0.0070(8)
C006 0.0364(12) 0.0264(11) 0.0305(11) 0.0027(9) 0.0057(9) 0.0028(9)
C007 0.0316(11) 0.0314(12) 0.0346(12) -0.0024(9) 0.0069(9) -0.0017(9)
C008 0.0262(10) 0.0278(11) 0.0356(12) 0.0014(9) 0.0059(8) 0.0001(8)
C009 0.0320(11) 0.0285(11) 0.0323(11) 0.0004(9) 0.0055(9) 0.0008(9)
C00A 0.0333(11) 0.0331(12) 0.0329(11) 0.0035(9) 0.0075(9) 0.0024(9)
C00B 0.0369(12) 0.0335(12) 0.0330(12) -0.0004(9) 0.0070(9) 0.0006(10)
C00C 0.0328(11) 0.0329(12) 0.0383(12) -0.0026(10) 0.0066(9) 0.0036(9)
C00D 0.0356(12) 0.0289(11) 0.0311(11) 0.0029(9) 0.0070(9) 0.0030(9)
C00E 0.0332(11) 0.0283(11) 0.0426(13) 0.0001(10) 0.0013(9) 0.0004(9)
C00F 0.0418(13) 0.0320(12) 0.0366(12) 0.0069(10) 0.0035(10) -0.0006(10)
C00G 0.0386(12) 0.0319(12) 0.0343(12) 0.0030(9) 0.0090(9) 0.0045(10)
C00H 0.0451(14) 0.0345(12) 0.0361(13) 0.0020(10) 0.0071(10) 0.0033(10)
C00I 0.0328(12) 0.0354(12) 0.0439(13) 0.0001(10) 0.0047(10) 0.0025(10)
C00J 0.0460(14) 0.0361(13) 0.0342(12) 0.0019(10) 0.0080(10) 0.0053(11)
F00K 0.313(5) 0.0817(19) 0.096(2) 0.0056(15) 0.097(3) 0.096(3)
C00L 0.0506(15) 0.0469(15) 0.0318(12) -0.0009(11) 0.0102(10) 0.0019(12)
C00M 0.0533(15) 0.0352(13) 0.0418(14) -0.0008(11) 0.0079(11) 0.0099(11)
C00N 0.0464(14) 0.0441(15) 0.0395(13) -0.0076(11) 0.0077(11) 0.0042(12)
F00O 0.201(4) 0.226(4) 0.0777(19) -0.094(2) -0.036(2) 0.123(3)
C00P 0.0382(14) 0.0543(17) 0.0519(16) 0.0035(13) 0.0060(11) -0.0107(12)
C00Q 0.0580(17) 0.0329(13) 0.0578(17) 0.0070(12) 0.0012(13) 0.0079(12)
F00R 0.151(3) 0.152(3) 0.213(4) -0.077(3) 0.127(3) -0.005(2)
C00S 0.087(2) 0.062(2) 0.0458(17) -0.0071(15) 0.0198(16) 0.0208(18)

loop_
_atom_type_symbol
_atom_type_description
_atom_type_scat_dispersion_real
_atom_type_scat_dispersion_imag
_atom_type_scat_source
C C 0.0181 0.0091 'International Tables Vol C Tables 4.2.6.8 and 6.1.1.4'
H H 0.0000 0.0000 'International Tables Vol C Tables 4.2.6.8 and 6.1.1.4'
F F 0.0727 0.0534 'International Tables Vol C Tables 4.2.6.8 and 6.1.1.4'
N N 0.0311 0.0180 'International Tables Vol C Tables 4.2.6.8 and 6.1.1.4'
O O 0.0492 0.0322 'International Tables Vol C Tables 4.2.6.8 and 6.1.1.4'

loop_
_geom_angle_atom_site_label_1
_geom_angle_atom_site_label_2
_geom_angle_atom_site_label_3
_geom_angle
C006 O001 C00P 115.57(19)
C00E O003 C00Q 116.7(2)
C009 N004 N005 109.51(19)
N004 N005 C008 120.17(19)
N004 N005 C00D 112.54(18)
C008 N005 C00D 125.65(19)
O001 C006 C00D 111.68(18)
O002 C006 O001 124.5(2)
O002 C006 C00D 123.8(2)
C00H C007 C009 121.6(2)
C00J C007 C009 119.6(2)
C00J C007 C00H 118.8(2)
N005 C008 C00A 120.6(2)
N005 C008 C00B 121.3(2)
C00B C008 C00A 118.1(2)
N004 C009 C007 122.7(2)
N004 C009 C00G 113.4(2)
C007 C009 C00G 123.8(2)
C008 C00A H00A 119.6
C00C C00A C008 120.8(2)
C00C C00A H00A 119.6
C008 C00B H00B 119.5
C00F C00B C008 121.0(2)
C00F C00B H00B 119.5
C00A C00C H00C 119.7
C00A C00C C00E 120.6(2)
C00E C00C H00C 119.7
N005 C00D C006 111.70(18)
N005 C00D C00G 101.01(17)
N005 C00D C00I 112.5(2)
C006 C00D C00G 108.05(19)
C00I C00D C006 111.76(19)
C00I C00D C00G 111.31(19)
O003 C00E C00C 115.8(2)
O003 C00E C00F 125.3(2)
C00F C00E C00C 118.9(2)
C00B C00F C00E 120.5(2)
C00B C00F H00F 119.8
C00E C00F H00F 119.8
C009 C00G C00D 102.05(18)
C009 C00G H00D 111.4
C009 C00G H00E 111.4
C00D C00G H00D 111.4
C00D C00G H00E 111.4
H00D C00G H00E 109.2
C007 C00H H00H 119.8
C00L C00H C007 120.3(2)
C00L C00H H00H 119.8
C00D C00I H00G 109.5
C00D C00I H00I 109.5
C00D C00I H00J 109.5
H00G C00I H00I 109.5
H00G C00I H00J 109.5
H00I C00I H00J 109.5
C007 C00J H00K 119.5
C00M C00J C007 120.9(2)
C00M C00J H00K 119.5
C00H C00L H00L 120.0
C00H C00L C00N 120.1(2)
C00N C00L H00L 120.0
C00J C00M H00M 120.1
C00N C00M C00J 119.8(2)
C00N C00M H00M 120.1
C00L C00N C00S 119.8(3)
C00M C00N C00L 120.0(2)
C00M C00N C00S 120.2(3)
O001 C00P H00N 109.5
O001 C00P H00O 109.5
O001 C00P H00P 109.5
H00N C00P H00O 109.5
H00N C00P H00P 109.5
H00O C00P H00P 109.5
O003 C00Q H00Q 109.5
O003 C00Q H00R 109.5
O003 C00Q H00S 109.5
H00Q C00Q H00R 109.5
H00Q C00Q H00S 109.5
H00R C00Q H00S 109.5
F00K C00S C00N 114.7(3)
F00K C00S F00R 102.3(4)
F00O C00S F00K 109.2(4)
F00O C00S C00N 114.1(3)
F00O C00S F00R 102.7(4)
F00R C00S C00N 112.6(3)

loop_
_geom_bond_atom_site_label_1
_geom_bond_atom_site_label_2
_geom_bond_distance
O001 C006 1.324(3)
O001 C00P 1.446(3)
O002 C006 1.199(3)
O003 C00E 1.376(3)
O003 C00Q 1.424(3)
N004 N005 1.373(3)
N004 C009 1.283(3)
N005 C008 1.392(3)
N005 C00D 1.482(3)
C006 C00D 1.528(3)
C007 C009 1.464(3)
C007 C00H 1.395(3)
C007 C00J 1.385(3)
C008 C00A 1.398(3)
C008 C00B 1.394(3)
C009 C00G 1.509(3)
C00A H00A 0.9500
C00A C00C 1.383(3)
C00B H00B 0.9500
C00B C00F 1.387(3)
C00C H00C 0.9500
C00C C00E 1.390(3)
C00D C00G 1.554(3)
C00D C00I 1.521(3)
C00E C00F 1.388(4)
C00F H00F 0.9500
C00G H00D 0.9900
C00G H00E 0.9900
C00H H00H 0.9500
C00H C00L 1.378(4)
C00I H00G 0.9800
C00I H00I 0.9800
C00I H00J 0.9800
C00J H00K 0.9500
C00J C00M 1.384(4)
F00K C00S 1.278(4)
C00L H00L 0.9500
C00L C00N 1.389(4)
C00M H00M 0.9500
C00M C00N 1.377(4)
C00N C00S 1.495(4)
F00O C00S 1.256(5)
C00P H00N 0.9800
C00P H00O 0.9800
C00P H00P 0.9800
C00Q H00Q 0.9800
C00Q H00R 0.9800
C00Q H00S 0.9800
F00R C00S 1.306(5)

loop_
_geom_torsion_atom_site_label_1
_geom_torsion_atom_site_label_2
_geom_torsion_atom_site_label_3
_geom_torsion_atom_site_label_4
_geom_torsion
O001 C006 C00D N005 -35.8(3)
O001 C006 C00D C00G 74.4(2)
O001 C006 C00D C00I -162.77(19)
O002 C006 C00D N005 147.7(2)
O002 C006 C00D C00G -102.1(3)
O002 C006 C00D C00I 20.7(3)
O003 C00E C00F C00B -179.5(2)
N004 N005 C008 C00A 179.0(2)
N004 N005 C008 C00B -3.2(3)
N004 N005 C00D C006 126.6(2)
N004 N005 C00D C00G 11.9(2)
N004 N005 C00D C00I -106.8(2)
N004 C009 C00G C00D 7.6(3)
N005 N004 C009 C007 -178.7(2)
N005 N004 C009 C00G -0.4(3)
N005 C008 C00A C00C 178.9(2)
N005 C008 C00B C00F -177.6(2)
N005 C00D C00G C009 -10.8(2)
C006 C00D C00G C009 -128.16(19)
C007 C009 C00G C00D -174.1(2)
C007 C00H C00L C00N 0.0(4)
C007 C00J C00M C00N -0.2(4)
C008 N005 C00D C006 -68.1(3)
C008 N005 C00D C00G 177.3(2)
C008 N005 C00D C00I 58.5(3)
C008 C00A C00C C00E -2.0(4)
C008 C00B C00F C00E -0.6(4)
C009 N004 N005 C008 -174.1(2)
C009 N004 N005 C00D -7.9(3)
C009 C007 C00H C00L 179.8(2)
C009 C007 C00J C00M -179.7(2)
C00A C008 C00B C00F 0.3(3)
C00A C00C C00E O003 -179.2(2)
C00A C00C C00E C00F 1.7(4)
C00B C008 C00A C00C 1.0(3)
C00C C00E C00F C00B -0.4(4)
C00D N005 C008 C00A 14.7(4)
C00D N005 C008 C00B -167.5(2)
C00H C007 C009 N004 1.5(4)
C00H C007 C009 C00G -176.6(2)
C00H C007 C00J C00M 0.3(4)
C00H C00L C00N C00M 0.0(4)
C00H C00L C00N C00S 179.5(3)
C00I C00D C00G C009 108.8(2)
C00J C007 C009 N004 -178.5(2)
C00J C007 C009 C00G 3.4(4)
C00J C007 C00H C00L -0.2(4)
C00J C00M C00N C00L 0.0(4)
C00J C00M C00N C00S -179.5(3)
C00L C00N C00S F00K 174.9(4)
C00L C00N C00S F00O 47.8(5)
C00L C00N C00S F00R -68.7(5)
C00M C00N C00S F00K -5.6(6)
C00M C00N C00S F00O -132.7(4)
C00M C00N C00S F00R 110.8(4)
C00P O001 C006 O002 0.1(4)
C00P O001 C006 C00D -176.4(2)
C00Q O003 C00E C00C 162.8(2)
C00Q O003 C00E C00F -18.1(4)
